data_4110694
loop_
_publ_author_name
'Ting Cai'
'Liaosa Xu'
'Mark R. Anderson'
'Zhongxin Ge'
'Tianming Zuo'
'Xuelei Wang'
'Marilyn M. Olmstead'
'Alan L. Balch'
'Harry W. Gibson'
'Harry C. Dorn'

_publ_section_title
;
 Structure and Enhanced Reactivity Rates of the D5h Sc3N@C80 and Lu3N@C80
 Metallofullerene Isomers: The Importance of the Pyracylene Motif
;
_journal_name_full 'Journal of the American Chemical Society'
_journal_page_first 8581
_journal_page_last 8589
_journal_paper_doi 10.1021/ja0615573
_journal_volume 128
_journal_year 2006
_chemical_formula_moiety 'C36 H44 N4 Ni, C80 N Sc3, 2(C6 H6)'
_chemical_formula_sum 'C128 H56 N5 Ni Sc3'
_chemical_formula_weight 1857.37
_chemical_name_common Sc3N@C80(D5h).NiOEP.2benzene
_chemical_name_systematic
; 
 ? 
;
_space_group_IT_number 2
_symmetry_cell_setting triclinic
_symmetry_space_group_name_Hall '-P 1'
_symmetry_space_group_name_H-M 'P -1'
_atom_sites_solution_hydrogens geom
_atom_sites_solution_primary direct
_atom_sites_solution_secondary difmap
_audit_creation_method SHELXL-97
_cell_angle_alpha 85.052(3)
_cell_angle_beta 86.758(3)
_cell_angle_gamma 61.016(3)
_cell_formula_units_Z 2
_cell_length_a 14.505(3)
_cell_length_b 14.878(3)
_cell_length_c 19.855(4)
_cell_measurement_reflns_used 7264
_cell_measurement_temperature 90(2)
_cell_measurement_theta_max 29.6
_cell_measurement_theta_min 2.5
_cell_volume 3733.7(13)
_computing_cell_refinement 'SAINT (Bruker, 2004)'
_computing_data_collection 'Apex2 (Bruker, 2005)'
_computing_data_reduction SAINT
_computing_molecular_graphics 'SHELXTL 5.1, XP (Sheldrick, 1994)'
_computing_publication_material SHELXL-97
_computing_structure_refinement 'SHELXL-97 (Sheldrick, 1997)'
_computing_structure_solution 'SHELXS-97 (Sheldrick, 1990)'
_diffrn_ambient_temperature 90(2)
_diffrn_detector_area_resol_mean 8.3
_diffrn_measured_fraction_theta_full 0.990
_diffrn_measured_fraction_theta_max 0.990
_diffrn_measurement_device_type 'Bruker Apex2'
_diffrn_measurement_method \w
_diffrn_radiation_monochromator graphite
_diffrn_radiation_source 'fine-focus sealed tube'
_diffrn_radiation_type MoK\a
_diffrn_radiation_wavelength 0.71073
_diffrn_reflns_av_R_equivalents 0.054
_diffrn_reflns_av_sigmaI/netI 0.159
_diffrn_reflns_limit_h_max 21
_diffrn_reflns_limit_h_min -21
_diffrn_reflns_limit_k_max 21
_diffrn_reflns_limit_k_min -21
_diffrn_reflns_limit_l_max 29
_diffrn_reflns_limit_l_min 0
_diffrn_reflns_number 27102
_diffrn_reflns_theta_full 31.55
_diffrn_reflns_theta_max 31.55
_diffrn_reflns_theta_min 1.61
_diffrn_standards_number 0
_exptl_absorpt_coefficient_mu 0.581
_exptl_absorpt_correction_T_max 0.956
_exptl_absorpt_correction_T_min 0.908
_exptl_absorpt_correction_type multi-scan
_exptl_absorpt_process_details 'TWINABS 1.05 (Bruker, 2003)'
_exptl_crystal_colour black
_exptl_crystal_density_diffrn 1.652
_exptl_crystal_description parallelepiped
_exptl_crystal_F_000 1900
_exptl_crystal_size_max 0.17
_exptl_crystal_size_mid 0.14
_exptl_crystal_size_min 0.08
_refine_diff_density_max 1.937
_refine_diff_density_min -1.375
_refine_diff_density_rms 0.103
_refine_ls_extinction_method none
_refine_ls_goodness_of_fit_ref 0.864
_refine_ls_hydrogen_treatment constr
_refine_ls_matrix_type full
_refine_ls_number_parameters 1235
_refine_ls_number_reflns 27102
_refine_ls_number_restraints 0
_refine_ls_restrained_S_all 0.864
_refine_ls_R_factor_all 0.1124
_refine_ls_R_factor_gt 0.0524
_refine_ls_shift/su_max 0.002
_refine_ls_shift/su_mean 0.000
_refine_ls_structure_factor_coef Fsqd
_refine_ls_weighting_details 'calc w=1/[\s^2^(Fo^2^)+(0.0520P)^2^] where P=(Fo^2^+2Fc^2^)/3'
_refine_ls_weighting_scheme calc
_refine_ls_wR_factor_gt 0.1151
_refine_ls_wR_factor_ref 0.1235
_reflns_number_gt 13289
_reflns_number_total 27102
_reflns_threshold_expression I>2\s(I)
_cod_data_source_file ja0615573si20060506_042149.cif
_cod_data_source_block mn1786
_cod_original_cell_volume 3733.6(12)
_cod_database_code 4110694

loop_
_symmetry_equiv_pos_as_xyz
'x, y, z'
'-x, -y, -z'

loop_
_atom_site_label
_atom_site_type_symbol
_atom_site_fract_x
_atom_site_fract_y
_atom_site_fract_z
_atom_site_U_iso_or_equiv
_atom_site_adp_type
_atom_site_occupancy
_atom_site_symmetry_multiplicity
_atom_site_calc_flag
_atom_site_refinement_flags
Sc1 Sc 0.23645(5) 0.41373(4) 0.25084(3) 0.02531(14) Uani 1 1 d .
Sc2 Sc 0.21720(4) 0.25366(4) 0.13794(3) 0.01762(12) Uani 1 1 d .
Sc3 Sc 0.46312(4) 0.22046(5) 0.21056(3) 0.02510(14) Uani 1 1 d .
N1 N 0.30489(17) 0.29099(16) 0.19419(10) 0.0158(5) Uani 1 1 d .
C1 C 0.4099(3) 0.2414(3) -0.00696(15) 0.0323(8) Uani 1 1 d .
C2 C 0.5026(2) 0.2319(2) 0.02317(14) 0.0235(7) Uani 1 1 d .
C3 C 0.4839(2) 0.3333(3) 0.03388(15) 0.0282(7) Uani 1 1 d .
C4 C 0.3819(2) 0.4045(2) 0.01073(14) 0.0271(7) Uani 1 1 d .
C5 C 0.3352(2) 0.3489(2) -0.01461(13) 0.0236(7) Uani 1 1 d .
C6 C 0.2252(3) 0.3848(3) -0.00687(14) 0.0288(7) Uani 1 1 d .
C7 C 0.1924(2) 0.3081(2) 0.00490(14) 0.0250(7) Uani 1 1 d .
C8 C 0.2679(3) 0.1993(3) 0.01220(14) 0.0312(8) Uani 1 1 d .
C9 C 0.3783(3) 0.1660(2) 0.00825(14) 0.0273(7) Uani 1 1 d .
C10 C 0.4435(3) 0.0761(2) 0.04933(16) 0.0326(8) Uani 1 1 d .
C11 C 0.5359(2) 0.0664(2) 0.07845(15) 0.0270(7) Uani 1 1 d .
C12 C 0.5635(2) 0.1460(3) 0.06847(16) 0.0336(8) Uani 1 1 d .
C13 C 0.6112(2) 0.1615(3) 0.12277(16) 0.0313(8) Uani 1 1 d .
C14 C 0.5911(2) 0.2649(2) 0.13426(16) 0.0274(7) Uani 1 1 d .
C15 C 0.5252(2) 0.3531(3) 0.09180(15) 0.0279(7) Uani 1 1 d .
C16 C 0.4662(2) 0.4466(2) 0.12104(16) 0.0280(7) Uani 1 1 d .
C17 C 0.3623(2) 0.5197(2) 0.09711(15) 0.0249(7) Uani 1 1 d .
C18 C 0.3172(2) 0.4979(2) 0.04428(14) 0.0243(7) Uani 1 1 d .
C19 C 0.2085(2) 0.5350(2) 0.04622(14) 0.0226(7) Uani 1 1 d .
C20 C 0.1621(2) 0.4786(2) 0.02061(14) 0.0257(7) Uani 1 1 d .
C21 C 0.0705(2) 0.4949(2) 0.06364(15) 0.0245(7) Uani 1 1 d .
C22 C 0.0420(2) 0.4168(2) 0.07964(15) 0.0261(7) Uani 1 1 d .
C23 C 0.0997(3) 0.3232(3) 0.04347(15) 0.0295(8) Uani 1 1 d .
C24 C 0.1142(3) 0.2246(3) 0.07081(16) 0.0328(8) Uani 1 1 d .
C25 C 0.2202(3) 0.1481(2) 0.05437(15) 0.0269(7) Uani 1 1 d .
C26 C 0.2871(3) 0.0648(2) 0.10346(16) 0.0338(8) Uani 1 1 d .
C27 C 0.3981(3) 0.0277(2) 0.09555(16) 0.0269(7) Uani 1 1 d .
C28 C 0.4660(3) -0.0152(2) 0.15326(17) 0.0327(8) Uani 1 1 d .
C29 C 0.5477(3) 0.0110(2) 0.14516(17) 0.0329(8) Uani 1 1 d .
C30 C 0.5903(2) 0.0308(2) 0.20154(16) 0.0246(7) Uani 1 1 d .
C31 C 0.6339(2) 0.1002(2) 0.18785(16) 0.0282(7) Uani 1 1 d .
C32 C 0.6300(2) 0.1664(2) 0.23778(16) 0.0285(7) Uani 1 1 d .
C33 C 0.5988(2) 0.2686(2) 0.20519(16) 0.0274(7) Uani 1 1 d .
C34 C 0.5278(2) 0.3627(3) 0.23593(15) 0.0267(7) Uani 1 1 d .
C35 C 0.4676(2) 0.4524(2) 0.19324(16) 0.0252(7) Uani 1 1 d .
C36 C 0.3666(3) 0.5315(2) 0.21200(16) 0.0295(8) Uani 1 1 d .
C37 C 0.2993(3) 0.5712(2) 0.15477(16) 0.0256(7) Uani 1 1 d .
C38 C 0.1896(2) 0.6009(2) 0.16088(15) 0.0244(7) Uani 1 1 d .
C39 C 0.1445(2) 0.5878(2) 0.10370(15) 0.0229(7) Uani 1 1 d .
C40 C 0.0594(2) 0.5644(2) 0.11132(15) 0.0232(7) Uani 1 1 d .
C41 C 0.0194(2) 0.5583(2) 0.17545(15) 0.0232(7) Uani 1 1 d .
C42 C 0.0591(2) 0.5759(2) 0.23458(17) 0.0301(8) Uani 1 1 d .
C43 C 0.1433(3) 0.5985(2) 0.22963(16) 0.0294(7) Uani 1 1 d .
C44 C 0.2108(2) 0.5648(2) 0.28867(15) 0.0243(7) Uani 1 1 d .
C45 C 0.3224(3) 0.5258(2) 0.27481(16) 0.0293(8) Uani 1 1 d .
C46 C 0.3802(2) 0.4358(2) 0.32049(14) 0.0237(7) Uani 1 1 d .
C47 C 0.4810(2) 0.3551(2) 0.30206(15) 0.0274(7) Uani 1 1 d .
C48 C 0.5095(2) 0.2566(2) 0.33410(15) 0.0274(7) Uani 1 1 d .
C49 C 0.5812(2) 0.1630(2) 0.30143(16) 0.0259(7) Uani 1 1 d .
C50 C 0.5420(2) 0.0921(2) 0.31703(15) 0.0259(7) Uani 1 1 d .
C51 C 0.5443(2) 0.0256(2) 0.26915(16) 0.0255(7) Uani 1 1 d .
C52 C 0.4629(2) -0.0037(2) 0.27511(16) 0.0259(7) Uani 1 1 d .
C53 C 0.4247(3) -0.0225(2) 0.21729(16) 0.0287(7) Uani 1 1 d .
C54 C 0.3139(3) 0.0121(2) 0.22578(16) 0.0293(8) Uani 1 1 d .
C55 C 0.2450(3) 0.0582(2) 0.17031(17) 0.0323(8) Uani 1 1 d .
C56 C 0.1384(2) 0.1361(2) 0.18525(16) 0.0283(7) Uani 1 1 d .
C57 C 0.0743(2) 0.2196(3) 0.13837(15) 0.0286(7) Uani 1 1 d .
C58 C 0.0174(2) 0.3102(2) 0.17439(16) 0.0262(7) Uani 1 1 d .
C59 C -0.0002(2) 0.4100(2) 0.14735(15) 0.0244(7) Uani 1 1 d .
C60 C -0.0133(2) 0.4819(2) 0.19341(15) 0.0251(7) Uani 1 1 d .
C61 C 0.0038(2) 0.4538(2) 0.26459(15) 0.0255(7) Uani 1 1 d .
C62 C 0.0483(2) 0.5112(2) 0.29128(15) 0.0278(7) Uani 1 1 d .
C63 C 0.1195(2) 0.4689(2) 0.34581(15) 0.0283(7) Uani 1 1 d .
C64 C 0.2017(3) 0.4989(2) 0.34563(15) 0.0291(8) Uani 1 1 d .
C65 C 0.3041(3) 0.4215(2) 0.36267(14) 0.0269(7) Uani 1 1 d .
C66 C 0.3315(2) 0.3169(2) 0.38899(13) 0.0249(7) Uani 1 1 d .
C67 C 0.4344(2) 0.2383(2) 0.37597(13) 0.0227(7) Uani 1 1 d .
C68 C 0.4545(2) 0.1367(2) 0.36516(14) 0.0237(7) Uani 1 1 d .
C69 C 0.3699(2) 0.1139(2) 0.36751(14) 0.0233(7) Uani 1 1 d .
C70 C 0.3769(2) 0.0409(2) 0.32344(15) 0.0257(7) Uani 1 1 d .
C71 C 0.2842(2) 0.0504(2) 0.29327(16) 0.0263(7) Uani 1 1 d .
C72 C 0.1833(2) 0.1339(2) 0.30673(15) 0.0286(7) Uani 1 1 d .
C73 C 0.1102(2) 0.1740(2) 0.25352(16) 0.0289(7) Uani 1 1 d .
C74 C 0.0346(2) 0.2823(3) 0.24578(16) 0.0284(7) Uani 1 1 d .
C75 C 0.0309(2) 0.3524(2) 0.29126(15) 0.0258(7) Uani 1 1 d .
C76 C 0.0992(2) 0.3114(3) 0.34717(15) 0.0275(7) Uani 1 1 d .
C77 C 0.1440(2) 0.3682(2) 0.37174(14) 0.0271(7) Uani 1 1 d .
C78 C 0.2499(2) 0.2926(2) 0.39556(13) 0.0256(7) Uani 1 1 d .
C79 C 0.2678(3) 0.1926(2) 0.38526(13) 0.0261(7) Uani 1 1 d .
C80 C 0.1744(2) 0.2030(2) 0.35516(14) 0.0273(7) Uani 1 1 d .
Ni1 Ni 0.48533(3) 0.47920(2) 0.416967(16) 0.00985(8) Uani 1 1 d .
N2 N 0.35171(16) 0.60980(15) 0.41120(10) 0.0113(5) Uani 1 1 d .
N3 N 0.54317(16) 0.52969(15) 0.34070(10) 0.0106(4) Uani 1 1 d .
N4 N 0.61584(16) 0.34666(16) 0.42052(10) 0.0115(5) Uani 1 1 d .
N5 N 0.42477(16) 0.42630(15) 0.49012(10) 0.0112(4) Uani 1 1 d .
C81 C 0.2604(2) 0.6365(2) 0.44873(13) 0.0125(6) Uani 1 1 d .
C82 C 0.1775(2) 0.73713(19) 0.42680(13) 0.0130(6) Uani 1 1 d .
C83 C 0.2186(2) 0.77383(19) 0.37494(13) 0.0127(5) Uani 1 1 d .
C84 C 0.3267(2) 0.69433(19) 0.36657(13) 0.0123(5) Uani 1 1 d .
C85 C 0.3952(2) 0.7025(2) 0.31778(12) 0.0121(5) Uani 1 1 d .
H85A H 0.3718 0.7662 0.2918 0.015 Uiso 1 1 calc R
C86 C 0.4947(2) 0.62446(19) 0.30479(12) 0.0115(5) Uani 1 1 d .
C87 C 0.5607(2) 0.6300(2) 0.24918(12) 0.0133(5) Uani 1 1 d .
C88 C 0.6503(2) 0.5393(2) 0.25163(12) 0.0121(5) Uani 1 1 d .
C89 C 0.6402(2) 0.4773(2) 0.30886(12) 0.0121(5) Uani 1 1 d .
C90 C 0.7166(2) 0.37936(19) 0.32787(13) 0.0124(5) Uani 1 1 d .
H90A H 0.7816 0.3525 0.3033 0.015 Uiso 1 1 calc R
C91 C 0.7063(2) 0.3169(2) 0.37979(13) 0.0120(5) Uani 1 1 d .
C92 C 0.7857(2) 0.2131(2) 0.39712(13) 0.0130(6) Uani 1 1 d .
C93 C 0.7441(2) 0.17689(19) 0.44909(13) 0.0121(5) Uani 1 1 d .
C94 C 0.6398(2) 0.25997(19) 0.46241(13) 0.0115(5) Uani 1 1 d .
C95 C 0.5710(2) 0.2520(2) 0.51047(12) 0.0119(5) Uani 1 1 d .
H95A H 0.5952 0.1891 0.5374 0.014 Uiso 1 1 calc R
C96 C 0.4706(2) 0.32830(19) 0.52197(12) 0.0115(5) Uani 1 1 d .
C97 C 0.3971(2) 0.3165(2) 0.56977(12) 0.0126(5) Uani 1 1 d .
C98 C 0.3069(2) 0.4073(2) 0.56726(12) 0.0126(5) Uani 1 1 d .
C99 C 0.3240(2) 0.47558(19) 0.51776(12) 0.0110(5) Uani 1 1 d .
C100 C 0.2487(2) 0.57346(19) 0.49930(12) 0.0117(5) Uani 1 1 d .
H10A H 0.1831 0.6001 0.5232 0.014 Uiso 1 1 calc R
C101 C 0.0670(2) 0.7861(2) 0.45500(14) 0.0175(6) Uani 1 1 d .
H10B H 0.0313 0.8606 0.4411 0.021 Uiso 1 1 calc R
H10C H 0.0695 0.7787 0.5050 0.021 Uiso 1 1 calc R
C102 C 0.0025(2) 0.7382(2) 0.43118(15) 0.0252(7) Uani 1 1 d .
H10D H -0.0686 0.7725 0.4511 0.038 Uiso 1 1 calc R
H10E H 0.0369 0.6646 0.4455 0.038 Uiso 1 1 calc R
H10F H -0.0018 0.7468 0.3818 0.038 Uiso 1 1 calc R
C103 C 0.1660(2) 0.8715(2) 0.33115(13) 0.0183(6) Uani 1 1 d .
H10G H 0.2137 0.9018 0.3246 0.022 Uiso 1 1 calc R
H10H H 0.1012 0.9212 0.3545 0.022 Uiso 1 1 calc R
C104 C 0.1369(2) 0.8556(2) 0.26183(14) 0.0249(7) Uani 1 1 d .
H10I H 0.1027 0.9218 0.2353 0.037 Uiso 1 1 calc R
H10J H 0.0884 0.8270 0.2678 0.037 Uiso 1 1 calc R
H10K H 0.2009 0.8078 0.2380 0.037 Uiso 1 1 calc R
C105 C 0.5272(2) 0.7202(2) 0.19814(13) 0.0159(6) Uani 1 1 d .
H10L H 0.5901 0.7142 0.1723 0.019 Uiso 1 1 calc R
H10M H 0.4970 0.7843 0.2222 0.019 Uiso 1 1 calc R
C106 C 0.4459(2) 0.7284(2) 0.14863(13) 0.0219(7) Uani 1 1 d .
H10N H 0.4273 0.7884 0.1167 0.033 Uiso 1 1 calc R
H10O H 0.3826 0.7362 0.1737 0.033 Uiso 1 1 calc R
H10P H 0.4757 0.6659 0.1238 0.033 Uiso 1 1 calc R
C107 C 0.7424(2) 0.5012(2) 0.20305(13) 0.0152(6) Uani 1 1 d .
H10Q H 0.8082 0.4603 0.2288 0.018 Uiso 1 1 calc R
H10R H 0.7456 0.5611 0.1795 0.018 Uiso 1 1 calc R
C108 C 0.7367(2) 0.4354(2) 0.15066(13) 0.0204(6) Uani 1 1 d .
H10S H 0.7988 0.4124 0.1206 0.031 Uiso 1 1 calc R
H10T H 0.6728 0.4760 0.1241 0.031 Uiso 1 1 calc R
H10U H 0.7347 0.3752 0.1736 0.031 Uiso 1 1 calc R
C109 C 0.8907(2) 0.1581(2) 0.36237(14) 0.0178(6) Uani 1 1 d .
H10V H 0.9392 0.0994 0.3926 0.021 Uiso 1 1 calc R
H10W H 0.9204 0.2057 0.3541 0.021 Uiso 1 1 calc R
C110 C 0.8853(2) 0.1183(2) 0.29537(14) 0.0249(7) Uani 1 1 d .
H11A H 0.9560 0.0835 0.2748 0.037 Uiso 1 1 calc R
H11B H 0.8384 0.1762 0.2649 0.037 Uiso 1 1 calc R
H11C H 0.8580 0.0695 0.3033 0.037 Uiso 1 1 calc R
C111 C 0.7906(2) 0.0717(2) 0.48522(14) 0.0183(6) Uani 1 1 d .
H11D H 0.7740 0.0792 0.5341 0.022 Uiso 1 1 calc R
H11E H 0.8682 0.0374 0.4795 0.022 Uiso 1 1 calc R
C112 C 0.7497(2) 0.0031(2) 0.45957(16) 0.0282(7) Uani 1 1 d .
H11F H 0.7833 -0.0645 0.4845 0.042 Uiso 1 1 calc R
H11G H 0.7666 -0.0054 0.4113 0.042 Uiso 1 1 calc R
H11H H 0.6732 0.0354 0.4666 0.042 Uiso 1 1 calc R
C113 C 0.4192(2) 0.21716(19) 0.60837(13) 0.0142(6) Uani 1 1 d .
H11I H 0.3725 0.2321 0.6489 0.017 Uiso 1 1 calc R
H11J H 0.4931 0.1816 0.6238 0.017 Uiso 1 1 calc R
C114 C 0.4020(2) 0.1462(2) 0.56553(14) 0.0235(7) Uani 1 1 d .
H11K H 0.4173 0.0823 0.5924 0.035 Uiso 1 1 calc R
H11L H 0.4491 0.1302 0.5258 0.035 Uiso 1 1 calc R
H11M H 0.3287 0.1806 0.5509 0.035 Uiso 1 1 calc R
C115 C 0.2028(2) 0.4349(2) 0.60227(13) 0.0146(6) Uani 1 1 d .
H11N H 0.1706 0.5066 0.6158 0.017 Uiso 1 1 calc R
H11O H 0.2148 0.3891 0.6438 0.017 Uiso 1 1 calc R
C116 C 0.1269(2) 0.4249(2) 0.55705(14) 0.0231(7) Uani 1 1 d .
H11P H 0.0600 0.4440 0.5815 0.035 Uiso 1 1 calc R
H11Q H 0.1577 0.3536 0.5445 0.035 Uiso 1 1 calc R
H11R H 0.1141 0.4708 0.5161 0.035 Uiso 1 1 calc R
C120 C 0.7804(3) 0.1943(3) -0.0187(2) 0.0543(11) Uani 1 1 d .
H120 H 0.7388 0.2420 -0.0539 0.065 Uiso 1 1 calc R
C117 C 0.9018(4) 0.0622(4) 0.0809(3) 0.0910(18) Uani 1 1 d .
H11V H 0.9443 0.0151 0.1160 0.109 Uiso 1 1 calc R
C118 C 0.8734(5) 0.0262(4) 0.0288(3) 0.105(2) Uani 1 1 d .
H11U H 0.8969 -0.0454 0.0276 0.126 Uiso 1 1 calc R
C119 C 0.8110(3) 0.0944(3) -0.0214(2) 0.0544(11) Uani 1 1 d .
H11T H 0.7898 0.0709 -0.0574 0.065 Uiso 1 1 calc R
C121 C 0.8083(3) 0.2288(3) 0.03373(18) 0.0517(11) Uani 1 1 d .
H12B H 0.7835 0.3005 0.0356 0.062 Uiso 1 1 calc R
C122 C 0.8705(3) 0.1626(3) 0.08309(19) 0.0407(9) Uani 1 1 d .
H12A H 0.8918 0.1867 0.1188 0.049 Uiso 1 1 calc R
C123 C 0.8036(2) -0.2038(2) 0.28016(15) 0.0270(7) Uani 1 1 d .
H12C H 0.7907 -0.2118 0.3272 0.032 Uiso 1 1 calc R
C124 C 0.7649(2) -0.2409(2) 0.23446(14) 0.0274(7) Uani 1 1 d .
H12D H 0.7259 -0.2748 0.2501 0.033 Uiso 1 1 calc R
C125 C 0.7825(2) -0.2293(2) 0.16572(14) 0.0256(7) Uani 1 1 d .
H12E H 0.7554 -0.2545 0.1340 0.031 Uiso 1 1 calc R
C126 C 0.8399(3) -0.1807(3) 0.14423(16) 0.0399(9) Uani 1 1 d .
H12F H 0.8528 -0.1725 0.0973 0.048 Uiso 1 1 calc R
C127 C 0.8785(3) -0.1441(3) 0.18992(18) 0.0501(11) Uani 1 1 d .
H12G H 0.9180 -0.1105 0.1743 0.060 Uiso 1 1 calc R
C128 C 0.8609(3) -0.1552(2) 0.25811(17) 0.0339(8) Uani 1 1 d .
H12H H 0.8879 -0.1297 0.2896 0.041 Uiso 1 1 calc R

loop_
_atom_site_aniso_label
_atom_site_aniso_U_11
_atom_site_aniso_U_22
_atom_site_aniso_U_33
_atom_site_aniso_U_23
_atom_site_aniso_U_13
_atom_site_aniso_U_12
Sc1 0.0292(3) 0.0220(3) 0.0231(3) -0.0065(2) 0.0005(3) -0.0104(3)
Sc2 0.0227(3) 0.0214(3) 0.0171(3) -0.0012(2) -0.0037(2) -0.0168(3)
Sc3 0.0191(3) 0.0275(3) 0.0275(3) 0.0016(3) -0.0007(2) -0.0108(3)
N1 0.0157(12) 0.0170(12) 0.0145(11) 0.0000(9) 0.0019(9) -0.0082(10)
C1 0.047(2) 0.040(2) 0.0116(15) -0.0082(14) 0.0152(14) -0.0220(18)
C2 0.0223(16) 0.0280(17) 0.0145(15) -0.0012(13) 0.0112(12) -0.0088(14)
C3 0.0268(17) 0.041(2) 0.0188(16) 0.0047(14) 0.0087(13) -0.0195(16)
C4 0.0331(18) 0.0378(19) 0.0131(14) 0.0075(13) 0.0043(13) -0.0212(16)
C5 0.0281(17) 0.0346(18) 0.0060(13) 0.0020(12) 0.0033(12) -0.0143(15)
C6 0.0372(19) 0.0382(19) 0.0092(14) 0.0077(13) -0.0051(13) -0.0177(17)
C7 0.0300(18) 0.0359(19) 0.0109(14) -0.0014(13) -0.0062(12) -0.0168(15)
C8 0.046(2) 0.045(2) 0.0121(15) -0.0093(14) -0.0004(14) -0.0281(18)
C9 0.0358(19) 0.0306(18) 0.0137(15) -0.0130(13) 0.0050(14) -0.0135(16)
C10 0.045(2) 0.0253(18) 0.0202(17) -0.0116(14) 0.0085(15) -0.0110(17)
C11 0.0280(18) 0.0197(16) 0.0233(17) -0.0083(13) 0.0093(14) -0.0035(14)
C12 0.0242(18) 0.036(2) 0.0296(19) -0.0100(16) 0.0172(15) -0.0064(16)
C13 0.0159(16) 0.039(2) 0.0300(19) 0.0024(15) 0.0080(14) -0.0074(15)
C14 0.0129(15) 0.0353(19) 0.0350(19) -0.0005(15) 0.0074(13) -0.0136(15)
C15 0.0213(16) 0.041(2) 0.0260(17) 0.0064(15) 0.0066(13) -0.0208(16)
C16 0.0253(17) 0.0301(18) 0.0375(19) 0.0100(15) -0.0033(14) -0.0219(15)
C17 0.0304(18) 0.0181(15) 0.0319(18) 0.0084(13) 0.0004(14) -0.0178(15)
C18 0.0309(18) 0.0245(16) 0.0166(15) 0.0102(13) 0.0016(13) -0.0147(15)
C19 0.0292(17) 0.0216(16) 0.0172(15) 0.0092(12) -0.0029(13) -0.0137(14)
C20 0.0317(18) 0.0295(17) 0.0116(15) 0.0078(13) -0.0069(13) -0.0122(15)
C21 0.0181(16) 0.0313(18) 0.0207(16) 0.0116(14) -0.0072(13) -0.0105(14)
C22 0.0191(16) 0.0324(18) 0.0229(16) 0.0016(14) -0.0102(13) -0.0088(15)
C23 0.0328(19) 0.040(2) 0.0233(17) 0.0040(15) -0.0166(14) -0.0230(17)
C24 0.039(2) 0.049(2) 0.0269(17) -0.0053(16) -0.0109(15) -0.0328(18)
C25 0.0368(19) 0.0296(17) 0.0228(16) -0.0106(14) -0.0043(14) -0.0209(16)
C26 0.058(2) 0.0295(18) 0.0302(19) -0.0127(15) 0.0017(17) -0.0325(18)
C27 0.0353(19) 0.0194(16) 0.0281(18) -0.0124(13) 0.0030(15) -0.0134(15)
C28 0.045(2) 0.0128(15) 0.035(2) -0.0060(14) 0.0092(17) -0.0101(16)
C29 0.0302(19) 0.0174(16) 0.039(2) -0.0067(14) 0.0085(16) -0.0021(15)
C30 0.0181(15) 0.0160(15) 0.0301(18) -0.0010(13) 0.0012(13) -0.0009(13)
C31 0.0130(15) 0.0308(18) 0.0309(18) 0.0010(15) 0.0020(13) -0.0035(14)
C32 0.0111(15) 0.0336(19) 0.0358(19) 0.0063(15) -0.0055(13) -0.0076(14)
C33 0.0151(15) 0.0353(19) 0.0374(19) 0.0086(15) -0.0051(14) -0.0179(15)
C34 0.0254(17) 0.045(2) 0.0260(17) 0.0004(15) -0.0029(14) -0.0299(16)
C35 0.0232(16) 0.0267(17) 0.0372(18) -0.0014(14) -0.0025(14) -0.0212(14)
C36 0.043(2) 0.0275(18) 0.0318(19) -0.0027(14) -0.0014(16) -0.0278(17)
C37 0.0353(19) 0.0140(15) 0.0316(18) 0.0078(13) -0.0083(15) -0.0158(14)
C38 0.0358(19) 0.0100(14) 0.0234(17) 0.0017(12) 0.0047(14) -0.0089(14)
C39 0.0223(16) 0.0139(15) 0.0259(17) 0.0085(12) -0.0036(13) -0.0046(13)
C40 0.0173(15) 0.0209(16) 0.0225(16) 0.0070(13) -0.0036(12) -0.0033(13)
C41 0.0144(15) 0.0184(15) 0.0262(17) 0.0034(13) -0.0007(12) -0.0003(13)
C42 0.0256(18) 0.0177(16) 0.039(2) -0.0047(14) 0.0090(15) -0.0045(14)
C43 0.0337(19) 0.0160(15) 0.0330(19) -0.0058(13) 0.0023(15) -0.0073(15)
C44 0.0346(18) 0.0172(15) 0.0227(16) -0.0052(13) 0.0031(14) -0.0136(14)
C45 0.046(2) 0.0256(17) 0.0294(18) -0.0071(14) -0.0034(16) -0.0263(17)
C46 0.0378(19) 0.0293(17) 0.0169(15) -0.0057(13) -0.0047(13) -0.0251(16)
C47 0.0323(18) 0.0361(19) 0.0246(17) -0.0002(14) -0.0123(14) -0.0240(16)
C48 0.0338(18) 0.0351(19) 0.0231(17) 0.0076(14) -0.0164(14) -0.0241(16)
C49 0.0190(16) 0.0290(18) 0.0279(18) 0.0029(14) -0.0091(13) -0.0101(14)
C50 0.0258(17) 0.0238(16) 0.0187(16) 0.0090(13) -0.0079(13) -0.0056(14)
C51 0.0210(16) 0.0184(16) 0.0303(18) 0.0050(13) -0.0018(13) -0.0050(14)
C52 0.0295(18) 0.0105(14) 0.0297(18) 0.0072(13) -0.0027(14) -0.0043(14)
C53 0.039(2) 0.0087(14) 0.0332(19) 0.0000(13) 0.0028(15) -0.0079(14)
C54 0.048(2) 0.0171(16) 0.0357(19) 0.0039(14) -0.0106(16) -0.0255(16)
C55 0.049(2) 0.0277(18) 0.0338(19) -0.0036(15) -0.0012(17) -0.0293(18)
C56 0.0284(18) 0.0327(18) 0.0403(19) -0.0033(15) 0.0010(15) -0.0279(16)
C57 0.0315(18) 0.046(2) 0.0263(17) 0.0014(15) -0.0038(14) -0.0329(17)
C58 0.0142(15) 0.0368(19) 0.0350(19) 0.0026(15) -0.0022(13) -0.0189(15)
C59 0.0083(14) 0.0330(18) 0.0289(17) 0.0064(14) -0.0035(12) -0.0087(13)
C60 0.0109(14) 0.0298(17) 0.0260(17) 0.0025(14) 0.0013(12) -0.0039(13)
C61 0.0130(15) 0.0307(17) 0.0246(17) 0.0010(14) 0.0087(12) -0.0054(14)
C62 0.0251(17) 0.0247(17) 0.0233(17) -0.0056(14) 0.0135(14) -0.0048(15)
C63 0.0307(18) 0.0341(19) 0.0170(16) -0.0127(14) 0.0114(14) -0.0127(16)
C64 0.042(2) 0.0261(17) 0.0198(16) -0.0097(13) 0.0038(15) -0.0161(16)
C65 0.040(2) 0.0290(17) 0.0162(15) -0.0115(13) 0.0005(14) -0.0186(16)
C66 0.0379(19) 0.0331(18) 0.0055(13) -0.0044(12) -0.0027(12) -0.0179(16)
C67 0.0301(17) 0.0337(18) 0.0083(13) 0.0062(12) -0.0085(12) -0.0190(15)
C68 0.0282(17) 0.0273(17) 0.0130(15) 0.0089(12) -0.0077(13) -0.0121(15)
C69 0.0311(18) 0.0243(16) 0.0110(14) 0.0111(12) -0.0036(13) -0.0122(15)
C70 0.0362(19) 0.0161(15) 0.0241(17) 0.0097(13) 0.0001(14) -0.0138(15)
C71 0.0327(18) 0.0207(16) 0.0317(18) 0.0109(14) 0.0000(14) -0.0198(15)
C72 0.0352(19) 0.0351(19) 0.0283(17) 0.0067(15) 0.0060(15) -0.0289(16)
C73 0.0299(18) 0.040(2) 0.0322(18) 0.0074(15) -0.0006(14) -0.0308(17)
C74 0.0171(16) 0.041(2) 0.0332(19) 0.0016(16) 0.0054(14) -0.0200(16)
C75 0.0128(15) 0.0371(19) 0.0264(17) 0.0023(14) 0.0117(13) -0.0131(14)
C76 0.0241(17) 0.041(2) 0.0172(16) -0.0005(14) 0.0110(13) -0.0172(16)
C77 0.0269(17) 0.0355(19) 0.0127(15) -0.0039(13) 0.0125(13) -0.0112(16)
C78 0.0344(18) 0.0369(19) 0.0080(13) 0.0007(13) 0.0028(12) -0.0197(16)
C79 0.040(2) 0.0271(17) 0.0092(14) 0.0062(12) 0.0045(13) -0.0166(15)
C80 0.0277(17) 0.0383(19) 0.0178(15) 0.0091(14) 0.0074(13) -0.0198(16)
Ni1 0.01081(17) 0.01083(17) 0.00877(16) 0.00079(13) 0.00239(13) -0.00638(14)
N2 0.0121(11) 0.0108(11) 0.0115(11) -0.0001(9) 0.0025(9) -0.0064(10)
N3 0.0114(11) 0.0109(11) 0.0099(10) -0.0004(9) 0.0017(9) -0.0060(9)
N4 0.0141(11) 0.0118(11) 0.0087(11) 0.0002(9) 0.0023(9) -0.0067(10)
N5 0.0113(11) 0.0108(11) 0.0113(10) 0.0000(9) 0.0012(9) -0.0053(9)
C81 0.0114(13) 0.0152(14) 0.0125(13) -0.0023(11) 0.0009(10) -0.0076(12)
C82 0.0138(14) 0.0105(13) 0.0150(14) -0.0033(11) 0.0004(11) -0.0059(11)
C83 0.0116(13) 0.0119(13) 0.0156(14) -0.0024(11) 0.0005(11) -0.0063(11)
C84 0.0159(14) 0.0107(13) 0.0117(13) 0.0004(10) -0.0002(11) -0.0077(12)
C85 0.0178(14) 0.0124(13) 0.0094(13) 0.0013(10) 0.0002(11) -0.0102(12)
C86 0.0154(14) 0.0139(13) 0.0091(12) 0.0000(10) -0.0007(10) -0.0100(12)
C87 0.0155(14) 0.0162(14) 0.0122(13) 0.0001(11) 0.0002(11) -0.0109(12)
C88 0.0166(14) 0.0159(14) 0.0094(12) -0.0005(10) 0.0011(10) -0.0125(12)
C89 0.0127(13) 0.0176(14) 0.0100(13) -0.0015(11) 0.0015(10) -0.0105(12)
C90 0.0111(13) 0.0161(14) 0.0120(13) -0.0036(11) 0.0049(10) -0.0083(12)
C91 0.0125(13) 0.0140(13) 0.0101(13) 0.0009(10) 0.0015(10) -0.0073(12)
C92 0.0122(13) 0.0150(14) 0.0120(13) -0.0028(11) -0.0003(10) -0.0066(12)
C93 0.0147(14) 0.0132(13) 0.0106(13) -0.0002(10) -0.0001(10) -0.0086(12)
C94 0.0137(13) 0.0109(13) 0.0098(13) -0.0004(10) -0.0009(10) -0.0058(11)
C95 0.0182(14) 0.0119(13) 0.0088(13) 0.0022(10) -0.0016(11) -0.0099(12)
C96 0.0148(14) 0.0133(13) 0.0085(12) -0.0005(10) -0.0004(10) -0.0084(12)
C97 0.0167(14) 0.0184(14) 0.0072(12) -0.0002(10) 0.0010(10) -0.0123(12)
C98 0.0162(14) 0.0170(14) 0.0089(12) -0.0013(10) 0.0007(10) -0.0114(12)
C99 0.0122(13) 0.0137(13) 0.0112(13) -0.0033(10) 0.0015(10) -0.0093(11)
C100 0.0115(13) 0.0176(14) 0.0100(13) -0.0051(11) 0.0043(10) -0.0099(12)
C101 0.0140(14) 0.0151(14) 0.0195(15) 0.0000(11) 0.0069(11) -0.0048(12)
C102 0.0143(15) 0.0233(16) 0.0344(18) -0.0015(14) 0.0034(13) -0.0068(13)
C103 0.0189(15) 0.0135(14) 0.0194(15) 0.0013(11) 0.0034(12) -0.0060(12)
C104 0.0210(16) 0.0218(16) 0.0240(16) 0.0060(13) -0.0033(13) -0.0048(14)
C105 0.0173(14) 0.0160(14) 0.0157(14) 0.0015(11) 0.0052(11) -0.0099(12)
C106 0.0227(16) 0.0270(16) 0.0155(15) 0.0049(12) 0.0020(12) -0.0129(14)
C107 0.0154(14) 0.0154(14) 0.0163(14) 0.0006(11) 0.0050(11) -0.0095(12)
C108 0.0182(15) 0.0255(16) 0.0175(15) -0.0033(12) 0.0059(12) -0.0109(13)
C109 0.0148(14) 0.0158(14) 0.0201(15) 0.0010(12) 0.0021(11) -0.0057(12)
C110 0.0199(16) 0.0253(16) 0.0257(16) -0.0075(13) 0.0096(13) -0.0082(14)
C111 0.0164(14) 0.0147(14) 0.0183(15) 0.0005(11) 0.0047(12) -0.0040(12)
C112 0.0375(19) 0.0147(15) 0.0314(18) 0.0029(13) -0.0010(15) -0.0125(15)
C113 0.0157(14) 0.0155(14) 0.0130(13) 0.0016(11) 0.0022(11) -0.0095(12)
C114 0.0337(18) 0.0206(16) 0.0213(16) 0.0043(12) -0.0006(13) -0.0180(15)
C115 0.0150(14) 0.0177(14) 0.0123(13) 0.0003(11) 0.0047(11) -0.0096(12)
C116 0.0182(15) 0.0360(18) 0.0207(16) -0.0075(13) 0.0060(12) -0.0172(15)
C120 0.073(3) 0.047(3) 0.038(2) 0.0032(19) -0.009(2) -0.026(2)
C117 0.118(5) 0.053(3) 0.105(4) 0.040(3) -0.063(4) -0.045(3)
C118 0.159(6) 0.038(3) 0.133(5) 0.013(3) -0.038(5) -0.059(4)
C119 0.058(3) 0.057(3) 0.069(3) -0.017(2) 0.003(2) -0.042(2)
C121 0.091(3) 0.034(2) 0.034(2) 0.0044(18) -0.001(2) -0.035(2)
C122 0.042(2) 0.052(2) 0.043(2) 0.0028(19) -0.0005(18) -0.035(2)
C123 0.0267(17) 0.0353(18) 0.0174(15) -0.0033(13) 0.0018(13) -0.0137(15)
C124 0.0281(18) 0.0358(19) 0.0223(16) -0.0035(14) 0.0041(13) -0.0188(15)
C125 0.0269(17) 0.0248(16) 0.0189(15) -0.0008(13) -0.0004(13) -0.0077(14)
C126 0.042(2) 0.065(3) 0.0178(16) 0.0160(17) -0.0030(15) -0.032(2)
C127 0.058(3) 0.078(3) 0.039(2) 0.025(2) -0.0093(19) -0.056(2)
C128 0.038(2) 0.0347(19) 0.0363(19) 0.0068(15) -0.0130(16) -0.0231(17)

loop_
_atom_type_symbol
_atom_type_description
_atom_type_scat_dispersion_real
_atom_type_scat_dispersion_imag
_atom_type_scat_source
C C 0.0033 0.0016 'International Tables Vol C Tables 4.2.6.8 and 6.1.1.4'
H H 0.0000 0.0000 'International Tables Vol C Tables 4.2.6.8 and 6.1.1.4'
N N 0.0061 0.0033 'International Tables Vol C Tables 4.2.6.8 and 6.1.1.4'
Sc Sc 0.2519 0.3716 'International Tables Vol C Tables 4.2.6.8 and 6.1.1.4'
Ni Ni 0.3393 1.1124 'International Tables Vol C Tables 4.2.6.8 and 6.1.1.4'

loop_
_geom_angle_atom_site_label_1
_geom_angle_atom_site_label_2
_geom_angle_atom_site_label_3
_geom_angle
N1 Sc1 C64 156.23(11)
N1 Sc1 C44 155.44(10)
C64 Sc1 C44 37.95(11)
N1 Sc1 C63 138.16(10)
C64 Sc1 C63 36.62(11)
C44 Sc1 C63 66.05(11)
N1 Sc1 C43 136.18(10)
C64 Sc1 C43 66.87(11)
C44 Sc1 C43 36.14(10)
C63 Sc1 C43 77.22(11)
N1 Sc1 C65 124.24(10)
C64 Sc1 C65 33.79(10)
C44 Sc1 C65 57.91(10)
C63 Sc1 C65 60.10(11)
C43 Sc1 C65 93.61(11)
N1 Sc1 C62 129.18(10)
C64 Sc1 C62 61.48(12)
C44 Sc1 C62 72.11(11)
C63 Sc1 C62 33.58(10)
C43 Sc1 C62 61.52(11)
C65 Sc1 C62 91.85(11)
N1 Sc1 C42 128.56(10)
C64 Sc1 C42 73.10(11)
C44 Sc1 C42 60.15(11)
C63 Sc1 C42 61.90(11)
C43 Sc1 C42 32.93(10)
C65 Sc1 C42 106.73(11)
C62 Sc1 C42 33.75(10)
N1 Sc1 C45 124.01(10)
C64 Sc1 C45 57.23(11)
C44 Sc1 C45 33.68(10)
C63 Sc1 C45 93.07(11)
C43 Sc1 C45 58.80(11)
C65 Sc1 C45 54.01(10)
C62 Sc1 C45 105.71(11)
C42 Sc1 C45 89.97(11)
N1 Sc1 C46 112.21(9)
C64 Sc1 C46 54.71(11)
C44 Sc1 C46 55.08(10)
C63 Sc1 C46 88.77(10)
C43 Sc1 C46 88.03(10)
C65 Sc1 C46 31.44(9)
C62 Sc1 C46 115.93(10)
C42 Sc1 C46 115.14(10)
C45 Sc1 C46 31.51(9)
N1 Sc1 C77 110.48(9)
C64 Sc1 C77 56.05(11)
C44 Sc1 C77 92.15(10)
C63 Sc1 C77 29.43(10)
C43 Sc1 C77 106.45(10)
C65 Sc1 C77 61.93(10)
C62 Sc1 C77 52.65(9)
C42 Sc1 C77 86.01(10)
C45 Sc1 C77 111.18(10)
C46 Sc1 C77 93.17(9)
N1 Sc1 Sc3 36.68(6)
C64 Sc1 Sc3 125.42(9)
C44 Sc1 Sc3 125.95(8)
C63 Sc1 Sc3 139.11(8)
C43 Sc1 Sc3 137.94(8)
C65 Sc1 Sc3 91.78(8)
C62 Sc1 Sc3 159.83(8)
C42 Sc1 Sc3 158.56(8)
C45 Sc1 Sc3 92.42(8)
C46 Sc1 Sc3 75.55(7)
C77 Sc1 Sc3 112.79(7)
N1 Sc2 C24 175.46(11)
N1 Sc2 C57 145.64(10)
C24 Sc2 C57 36.20(11)
N1 Sc2 C25 145.79(10)
C24 Sc2 C25 36.16(11)
C57 Sc2 C25 63.12(11)
N1 Sc2 C23 139.82(10)
C24 Sc2 C23 35.66(11)
C57 Sc2 C23 61.98(11)
C25 Sc2 C23 58.35(11)
N1 Sc2 C56 123.12(9)
C24 Sc2 C56 60.68(11)
C57 Sc2 C56 33.08(10)
C25 Sc2 C56 69.04(10)
C23 Sc2 C56 93.25(11)
N1 Sc2 C26 121.47(10)
C24 Sc2 C26 62.32(12)
C57 Sc2 C26 71.17(11)
C25 Sc2 C26 33.77(10)
C23 Sc2 C26 91.56(11)
C56 Sc2 C26 56.38(10)
N1 Sc2 C8 123.09(9)
C24 Sc2 C8 56.06(11)
C57 Sc2 C8 90.95(10)
C25 Sc2 C8 33.00(10)
C23 Sc2 C8 54.54(11)
C56 Sc2 C8 102.04(10)
C26 Sc2 C8 56.70(10)
N1 Sc2 C58 119.68(9)
C24 Sc2 C58 59.97(11)
C57 Sc2 C58 32.18(10)
C25 Sc2 C58 93.37(11)
C23 Sc2 C58 67.44(10)
C56 Sc2 C58 52.14(10)
C26 Sc2 C58 102.46(10)
C8 Sc2 C58 114.93(10)
N1 Sc2 C7 121.05(9)
C24 Sc2 C7 55.53(11)
C57 Sc2 C7 89.91(10)
C25 Sc2 C7 54.91(10)
C23 Sc2 C7 32.18(10)
C56 Sc2 C7 115.54(10)
C26 Sc2 C7 85.87(10)
C8 Sc2 C7 31.54(9)
C58 Sc2 C7 99.60(10)
N1 Sc2 C22 115.81(9)
C24 Sc2 C22 60.00(11)
C57 Sc2 C22 68.29(11)
C25 Sc2 C22 89.74(10)
C23 Sc2 C22 32.00(10)
C56 Sc2 C22 100.51(10)
C26 Sc2 C22 121.62(10)
C8 Sc2 C22 83.79(10)
C58 Sc2 C22 54.37(9)
C7 Sc2 C22 54.53(9)
N1 Sc2 C55 113.63(9)
C24 Sc2 C55 70.91(11)
C57 Sc2 C55 58.91(11)
C25 Sc2 C55 58.15(10)
C23 Sc2 C55 106.41(11)
C56 Sc2 C55 31.15(10)
C26 Sc2 C55 31.03(9)
C8 Sc2 C55 86.86(10)
C58 Sc2 C55 83.20(10)
C7 Sc2 C55 113.06(10)
C22 Sc2 C55 126.09(10)
N1 Sc3 C32 170.40(11)
N1 Sc3 C31 152.31(11)
C32 Sc3 C31 37.00(11)
N1 Sc3 C49 139.57(10)
C32 Sc3 C49 35.91(11)
C31 Sc3 C49 63.57(11)
N1 Sc3 C33 137.12(10)
C32 Sc3 C33 36.58(11)
C31 Sc3 C33 60.31(12)
C49 Sc3 C33 62.00(11)
N1 Sc3 C30 125.61(10)
C32 Sc3 C30 63.51(11)
C31 Sc3 C30 34.57(10)
C49 Sc3 C30 71.60(11)
C33 Sc3 C30 94.16(11)
N1 Sc3 C13 127.65(10)
C32 Sc3 C13 57.96(11)
C31 Sc3 C13 35.01(10)
C49 Sc3 C13 92.78(11)
C33 Sc3 C13 56.07(11)
C30 Sc3 C13 59.47(10)
N1 Sc3 C14 122.29(9)
C32 Sc3 C14 57.10(11)
C31 Sc3 C14 57.51(11)
C49 Sc3 C14 90.76(11)
C33 Sc3 C14 32.66(10)
C30 Sc3 C14 89.45(10)
C13 Sc3 C14 32.72(10)
N1 Sc3 C50 119.79(9)
C32 Sc3 C50 60.89(11)
C31 Sc3 C50 70.29(10)
C49 Sc3 C50 32.74(10)
C33 Sc3 C50 93.56(10)
C30 Sc3 C50 57.43(10)
C13 Sc3 C50 105.29(10)
C14 Sc3 C50 117.71(10)
N1 Sc3 C51 114.28(9)
C32 Sc3 C51 71.49(11)
C31 Sc3 C51 59.75(10)
C49 Sc3 C51 58.12(10)
C33 Sc3 C51 108.05(10)
C30 Sc3 C51 32.42(9)
C13 Sc3 C51 90.85(10)
C14 Sc3 C51 117.16(10)
C50 Sc3 C51 30.68(9)
N1 Sc3 C48 112.66(9)
C32 Sc3 C48 59.56(11)
C31 Sc3 C48 93.75(11)
C49 Sc3 C48 32.03(10)
C33 Sc3 C48 66.58(10)
C30 Sc3 C48 102.57(10)
C13 Sc3 C48 116.10(11)
C14 Sc3 C48 99.15(10)
C50 Sc3 C48 50.92(10)
C51 Sc3 C48 81.54(10)
N1 Sc3 C34 111.33(9)
C32 Sc3 C34 59.91(11)
C31 Sc3 C34 90.68(11)
C49 Sc3 C34 67.60(10)
C33 Sc3 C34 31.08(10)
C30 Sc3 C34 122.93(10)
C13 Sc3 C34 84.32(10)
C14 Sc3 C34 53.91(10)
C50 Sc3 C34 99.06(10)
C51 Sc3 C34 125.18(10)
C48 Sc3 C34 53.41(9)
Sc1 N1 Sc2 121.12(11)
Sc1 N1 Sc3 107.21(10)
Sc2 N1 Sc3 131.61(11)
C9 C1 C5 122.0(3)
C9 C1 C2 120.5(3)
C5 C1 C2 107.5(3)
C12 C2 C3 121.8(3)
C12 C2 C1 120.3(3)
C3 C2 C1 107.9(3)
C4 C3 C2 108.2(3)
C4 C3 C15 120.2(3)
C2 C3 C15 121.3(3)
C3 C4 C5 108.7(3)
C3 C4 C18 121.0(3)
C5 C4 C18 120.2(3)
C6 C5 C4 120.4(3)
C6 C5 C1 121.4(3)
C4 C5 C1 107.8(3)
C20 C6 C5 119.2(3)
C20 C6 C7 116.9(3)
C5 C6 C7 116.7(3)
C6 C7 C23 123.8(3)
C6 C7 C8 121.7(3)
C23 C7 C8 107.3(3)
C6 C7 Sc2 105.33(18)
C23 C7 Sc2 63.27(15)
C8 C7 Sc2 72.61(16)
C9 C8 C25 124.6(3)
C9 C8 C7 120.1(3)
C25 C8 C7 108.2(3)
C9 C8 Sc2 103.06(18)
C25 C8 Sc2 62.86(15)
C7 C8 Sc2 75.84(16)
C1 C9 C10 119.2(3)
C1 C9 C8 117.8(3)
C10 C9 C8 116.0(3)
C9 C10 C11 119.9(3)
C9 C10 C27 120.8(3)
C11 C10 C27 109.0(3)
C12 C11 C10 121.3(3)
C12 C11 C29 120.3(3)
C10 C11 C29 107.0(3)
C13 C12 C11 116.9(3)
C13 C12 C2 118.2(3)
C11 C12 C2 118.3(3)
C12 C13 C14 119.9(3)
C12 C13 C31 123.8(3)
C14 C13 C31 108.9(3)
C12 C13 Sc3 101.4(2)
C14 C13 Sc3 76.85(17)
C31 C13 Sc3 63.40(15)
C15 C14 C33 122.8(3)
C15 C14 C13 122.8(3)
C33 C14 C13 107.2(3)
C15 C14 Sc3 105.83(18)
C33 C14 Sc3 64.84(15)
C13 C14 Sc3 70.42(16)
C16 C15 C14 118.3(3)
C16 C15 C3 118.7(3)
C14 C15 C3 115.8(3)
C15 C16 C17 120.9(3)
C15 C16 C35 120.5(3)
C17 C16 C35 108.5(3)
C18 C17 C16 121.0(3)
C18 C17 C37 120.8(3)
C16 C17 C37 107.5(3)
C19 C18 C17 118.2(3)
C19 C18 C4 117.7(3)
C17 C18 C4 117.7(3)
C18 C19 C20 121.7(3)
C18 C19 C39 121.1(3)
C20 C19 C39 107.4(3)
C6 C20 C19 120.5(3)
C6 C20 C21 120.9(3)
C19 C20 C21 108.0(3)
C40 C21 C22 121.5(3)
C40 C21 C20 107.0(3)
C22 C21 C20 122.5(3)
C21 C22 C23 116.3(3)
C21 C22 C59 118.3(3)
C23 C22 C59 118.9(3)
C21 C22 Sc2 105.32(18)
C23 C22 Sc2 61.11(15)
C59 C22 Sc2 79.93(16)
C7 C23 C24 108.7(3)
C7 C23 C22 118.6(3)
C24 C23 C22 122.7(3)
C7 C23 Sc2 84.54(17)
C24 C23 Sc2 66.81(16)
C22 C23 Sc2 86.89(17)
C23 C24 C57 117.1(3)
C23 C24 C25 107.9(3)
C57 C24 C25 118.2(3)
C23 C24 Sc2 77.53(17)
C57 C24 Sc2 75.33(17)
C25 C24 Sc2 75.56(17)
C24 C25 C8 107.7(3)
C24 C25 C26 122.3(3)
C8 C25 C26 118.0(3)
C24 C25 Sc2 68.28(16)
C8 C25 Sc2 84.14(17)
C26 C25 Sc2 82.80(17)
C27 C26 C55 118.5(3)
C27 C26 C25 115.9(3)
C55 C26 C25 119.1(3)
C27 C26 Sc2 102.74(19)
C55 C26 Sc2 79.56(18)
C25 C26 Sc2 63.43(15)
C26 C27 C10 123.5(3)
C26 C27 C28 120.4(3)
C10 C27 C28 107.1(3)
C53 C28 C29 120.4(3)
C53 C28 C27 120.5(3)
C29 C28 C27 109.1(3)
C28 C29 C30 121.6(3)
C28 C29 C11 107.6(3)
C30 C29 C11 122.8(3)
C29 C30 C31 116.2(3)
C29 C30 C51 117.8(3)
C31 C30 C51 119.1(3)
C29 C30 Sc3 100.23(19)
C31 C30 Sc3 63.74(15)
C51 C30 Sc3 80.93(16)
C32 C31 C30 121.4(3)
C32 C31 C13 106.2(3)
C30 C31 C13 118.6(3)
C32 C31 Sc3 69.19(16)
C30 C31 Sc3 81.69(17)
C13 C31 Sc3 81.59(17)
C49 C32 C31 118.2(3)
C49 C32 C33 116.4(3)
C31 C32 C33 108.8(3)
C49 C32 Sc3 77.08(17)
C31 C32 Sc3 73.81(17)
C33 C32 Sc3 77.74(16)
C14 C33 C34 118.0(3)
C14 C33 C32 108.6(3)
C34 C33 C32 123.4(3)
C14 C33 Sc3 82.51(18)
C34 C33 Sc3 89.79(17)
C32 C33 Sc3 65.67(16)
C35 C34 C33 118.6(3)
C35 C34 C47 116.7(3)
C33 C34 C47 118.0(3)
C35 C34 Sc3 106.41(18)
C33 C34 Sc3 59.13(15)
C47 C34 Sc3 80.42(17)
C36 C35 C34 123.0(3)
C36 C35 C16 106.6(3)
C34 C35 C16 120.9(3)
C45 C36 C35 120.8(3)
C45 C36 C37 118.4(3)
C35 C36 C37 110.3(3)
C36 C37 C38 121.5(3)
C36 C37 C17 106.9(3)
C38 C37 C17 121.7(3)
C39 C38 C37 115.8(3)
C39 C38 C43 120.0(3)
C37 C38 C43 118.7(3)
C38 C39 C40 120.7(3)
C38 C39 C19 121.7(3)
C40 C39 C19 107.4(3)
C41 C40 C21 120.4(3)
C41 C40 C39 118.9(3)
C21 C40 C39 110.0(3)
C40 C41 C42 122.4(3)
C40 C41 C60 120.0(3)
C42 C41 C60 108.5(3)
C43 C42 C41 120.7(3)
C43 C42 C62 122.1(3)
C41 C42 C62 107.9(3)
C43 C42 Sc1 68.34(17)
C41 C42 Sc1 103.08(19)
C62 C42 Sc1 71.85(16)
C42 C43 C44 115.5(3)
C42 C43 C38 117.1(3)
C44 C43 C38 119.6(3)
C42 C43 Sc1 78.73(18)
C44 C43 Sc1 66.99(16)
C38 C43 Sc1 96.40(17)
C45 C44 C43 116.0(3)
C45 C44 C64 106.8(3)
C43 C44 C64 122.6(3)
C45 C44 Sc1 85.49(17)
C43 C44 Sc1 76.86(17)
C64 C44 Sc1 70.07(16)
C36 C45 C44 125.1(3)
C36 C45 C46 118.6(3)
C44 C45 C46 108.1(3)
C36 C45 Sc1 100.67(19)
C44 C45 Sc1 60.83(16)
C46 C45 Sc1 78.89(16)
C47 C46 C65 124.7(3)
C47 C46 C45 121.2(3)
C65 C46 C45 107.3(3)
C47 C46 Sc1 106.25(18)
C65 C46 Sc1 65.98(15)
C45 C46 Sc1 69.60(16)
C48 C47 C46 115.8(3)
C48 C47 C34 119.3(3)
C46 C47 C34 119.7(3)
C47 C48 C67 121.0(3)
C47 C48 C49 121.2(3)
C67 C48 C49 109.2(3)
C47 C48 Sc3 82.88(17)
C67 C48 Sc3 99.41(18)
C49 C48 Sc3 59.47(15)
C32 C49 C50 121.3(3)
C32 C49 C48 121.5(3)
C50 C49 C48 106.5(3)
C32 C49 Sc3 67.01(16)
C50 C49 Sc3 83.74(18)
C48 C49 Sc3 88.50(17)
C51 C50 C49 122.1(3)
C51 C50 C68 120.7(3)
C49 C50 C68 108.6(3)
C51 C50 Sc3 78.46(17)
C49 C50 Sc3 63.53(15)
C68 C50 Sc3 100.81(17)
C50 C51 C52 117.0(3)
C50 C51 C30 117.7(3)
C52 C51 C30 118.6(3)
C50 C51 Sc3 70.86(16)
C52 C51 Sc3 109.06(18)
C30 C51 Sc3 66.64(15)
C53 C52 C51 120.6(3)
C53 C52 C70 108.5(3)
C51 C52 C70 121.2(3)
C28 C53 C52 120.9(3)
C28 C53 C54 119.7(3)
C52 C53 C54 109.6(3)
C55 C54 C53 120.8(3)
C55 C54 C71 122.0(3)
C53 C54 C71 106.7(3)
C54 C55 C26 120.0(3)
C54 C55 C56 116.8(3)
C26 C55 C56 117.3(3)
C54 C55 Sc2 109.6(2)
C26 C55 Sc2 69.42(17)
C56 C55 Sc2 68.61(16)
C57 C56 C55 123.8(3)
C57 C56 C73 107.4(3)
C55 C56 C73 119.8(3)
C57 C56 Sc2 64.06(15)
C55 C56 Sc2 80.24(17)
C73 C56 Sc2 97.80(17)
C58 C57 C56 108.5(3)
C58 C57 C24 120.9(3)
C56 C57 C24 119.2(3)
C58 C57 Sc2 85.99(18)
C56 C57 Sc2 82.86(17)
C24 C57 Sc2 68.47(16)
C57 C58 C59 122.9(3)
C57 C58 C74 108.7(3)
C59 C58 C74 120.1(3)
C57 C58 Sc2 61.83(15)
C59 C58 Sc2 83.21(16)
C74 C58 Sc2 97.40(18)
C60 C59 C58 117.6(3)
C60 C59 C22 119.1(3)
C58 C59 C22 117.4(3)
C60 C59 Sc2 110.92(18)
C58 C59 Sc2 67.08(15)
C22 C59 Sc2 70.08(15)
C59 C60 C61 121.7(3)
C59 C60 C41 120.5(3)
C61 C60 C41 107.8(3)
C75 C61 C60 120.9(3)
C75 C61 C62 121.2(3)
C60 C61 C62 108.8(3)
C63 C62 C61 121.0(3)
C63 C62 C42 123.0(3)
C61 C62 C42 106.9(3)
C63 C62 Sc1 68.08(16)
C61 C62 Sc1 101.13(18)
C42 C62 Sc1 74.41(16)
C77 C63 C62 116.4(3)
C77 C63 C64 118.3(3)
C62 C63 C64 116.3(3)
C77 C63 Sc1 94.97(18)
C62 C63 Sc1 78.34(17)
C64 C63 Sc1 67.04(16)
C65 C64 C63 117.5(3)
C65 C64 C44 107.8(3)
C63 C64 C44 119.9(3)
C65 C64 Sc1 83.15(17)
C63 C64 Sc1 76.34(17)
C44 C64 Sc1 71.98(16)
C64 C65 C46 110.0(3)
C64 C65 C66 124.7(3)
C46 C65 C66 118.1(3)
C64 C65 Sc1 63.06(16)
C46 C65 Sc1 82.58(16)
C66 C65 Sc1 96.84(17)
C78 C66 C67 118.9(3)
C78 C66 C65 116.8(3)
C67 C66 C65 117.4(3)
C66 C67 C68 120.9(3)
C66 C67 C48 122.5(3)
C68 C67 C48 106.8(3)
C69 C68 C67 120.0(3)
C69 C68 C50 122.0(3)
C67 C68 C50 108.5(3)
C70 C69 C68 117.1(3)
C70 C69 C79 117.9(3)
C68 C69 C79 118.0(3)
C69 C70 C71 121.2(3)
C69 C70 C52 121.6(3)
C71 C70 C52 107.4(3)
C72 C71 C70 120.7(3)
C72 C71 C54 121.2(3)
C70 C71 C54 107.8(3)
C73 C72 C71 117.4(3)
C73 C72 C80 117.3(3)
C71 C72 C80 118.5(3)
C72 C73 C74 121.3(3)
C72 C73 C56 122.1(3)
C74 C73 C56 107.2(3)
C75 C74 C58 121.6(3)
C75 C74 C73 121.2(3)
C58 C74 C73 107.7(3)
C76 C75 C74 117.6(3)
C76 C75 C61 117.7(3)
C74 C75 C61 117.5(3)
C75 C76 C77 120.1(3)
C75 C76 C80 121.1(3)
C77 C76 C80 108.8(3)
C63 C77 C76 123.4(3)
C63 C77 C78 122.1(3)
C76 C77 C78 106.7(3)
C63 C77 Sc1 55.60(15)
C76 C77 Sc1 101.85(18)
C78 C77 Sc1 89.65(16)
C66 C78 C79 121.1(3)
C66 C78 C77 120.0(3)
C79 C78 C77 108.9(3)
C78 C79 C69 120.8(3)
C78 C79 C80 107.6(3)
C69 C79 C80 121.2(3)
C72 C80 C76 121.2(3)
C72 C80 C79 120.2(3)
C76 C80 C79 107.9(3)
N5 Ni1 N3 177.27(9)
N5 Ni1 N4 89.86(8)
N3 Ni1 N4 90.14(8)
N5 Ni1 N2 89.75(8)
N3 Ni1 N2 90.14(8)
N4 Ni1 N2 177.66(9)
C81 N2 C84 103.9(2)
C81 N2 Ni1 128.30(17)
C84 N2 Ni1 127.80(17)
C89 N3 C86 104.28(19)
C89 N3 Ni1 127.81(17)
C86 N3 Ni1 127.87(17)
C94 N4 C91 103.2(2)
C94 N4 Ni1 128.67(17)
C91 N4 Ni1 128.15(17)
C99 N5 C96 104.68(19)
C99 N5 Ni1 127.71(17)
C96 N5 Ni1 127.43(17)
C100 C81 N2 124.1(2)
C100 C81 C82 124.2(2)
N2 C81 C82 111.7(2)
C83 C82 C81 106.7(2)
C83 C82 C101 128.5(2)
C81 C82 C101 124.8(2)
C82 C83 C84 105.7(2)
C82 C83 C103 129.5(2)
C84 C83 C103 124.7(2)
N2 C84 C85 124.7(2)
N2 C84 C83 112.1(2)
C85 C84 C83 123.2(2)
C86 C85 C84 124.1(2)
C86 C85 H85A 117.9
C84 C85 H85A 117.9
C85 C86 N3 125.2(2)
C85 C86 C87 123.5(2)
N3 C86 C87 111.2(2)
C88 C87 C86 106.6(2)
C88 C87 C105 129.4(2)
C86 C87 C105 123.9(2)
C87 C88 C89 107.1(2)
C87 C88 C107 128.9(2)
C89 C88 C107 123.9(2)
C90 C89 N3 125.1(2)
C90 C89 C88 124.2(2)
N3 C89 C88 110.8(2)
C89 C90 C91 125.1(2)
C89 C90 H90A 117.5
C91 C90 H90A 117.5
C90 C91 N4 123.7(2)
C90 C91 C92 124.2(2)
N4 C91 C92 112.1(2)
C93 C92 C91 106.2(2)
C93 C92 C109 128.7(2)
C91 C92 C109 125.1(2)
C92 C93 C94 106.3(2)
C92 C93 C111 129.3(2)
C94 C93 C111 124.4(2)
N4 C94 C95 124.0(2)
N4 C94 C93 112.3(2)
C95 C94 C93 123.7(2)
C96 C95 C94 124.6(2)
C96 C95 H95A 117.7
C94 C95 H95A 117.7
C95 C96 N5 125.4(2)
C95 C96 C97 123.9(2)
N5 C96 C97 110.8(2)
C98 C97 C96 106.9(2)
C98 C97 C113 128.9(2)
C96 C97 C113 124.1(2)
C97 C98 C99 106.9(2)
C97 C98 C115 129.1(2)
C99 C98 C115 123.8(2)
C100 C99 N5 125.1(2)
C100 C99 C98 124.0(2)
N5 C99 C98 110.8(2)
C99 C100 C81 124.9(2)
C99 C100 H10A 117.5
C81 C100 H10A 117.5
C82 C101 C102 112.6(2)
C82 C101 H10B 109.1
C102 C101 H10B 109.1
C82 C101 H10C 109.1
C102 C101 H10C 109.1
H10B C101 H10C 107.8
C101 C102 H10D 109.5
C101 C102 H10E 109.5
H10D C102 H10E 109.5
C101 C102 H10F 109.5
H10D C102 H10F 109.5
H10E C102 H10F 109.5
C83 C103 C104 112.9(2)
C83 C103 H10G 109.0
C104 C103 H10G 109.0
C83 C103 H10H 109.0
C104 C103 H10H 109.0
H10G C103 H10H 107.8
C103 C104 H10I 109.5
C103 C104 H10J 109.5
H10I C104 H10J 109.5
C103 C104 H10K 109.5
H10I C104 H10K 109.5
H10J C104 H10K 109.5
C87 C105 C106 113.3(2)
C87 C105 H10L 108.9
C106 C105 H10L 108.9
C87 C105 H10M 108.9
C106 C105 H10M 108.9
H10L C105 H10M 107.7
C105 C106 H10N 109.5
C105 C106 H10O 109.5
H10N C106 H10O 109.5
C105 C106 H10P 109.5
H10N C106 H10P 109.5
H10O C106 H10P 109.5
C88 C107 C108 113.1(2)
C88 C107 H10Q 109.0
C108 C107 H10Q 109.0
C88 C107 H10R 109.0
C108 C107 H10R 109.0
H10Q C107 H10R 107.8
C107 C108 H10S 109.5
C107 C108 H10T 109.5
H10S C108 H10T 109.5
C107 C108 H10U 109.5
H10S C108 H10U 109.5
H10T C108 H10U 109.5
C92 C109 C110 113.1(2)
C92 C109 H10V 109.0
C110 C109 H10V 109.0
C92 C109 H10W 109.0
C110 C109 H10W 109.0
H10V C109 H10W 107.8
C109 C110 H11A 109.5
C109 C110 H11B 109.5
H11A C110 H11B 109.5
C109 C110 H11C 109.5
H11A C110 H11C 109.5
H11B C110 H11C 109.5
C93 C111 C112 113.2(2)
C93 C111 H11D 108.9
C112 C111 H11D 108.9
C93 C111 H11E 108.9
C112 C111 H11E 108.9
H11D C111 H11E 107.7
C111 C112 H11F 109.5
C111 C112 H11G 109.5
H11F C112 H11G 109.5
C111 C112 H11H 109.5
H11F C112 H11H 109.5
H11G C112 H11H 109.5
C97 C113 C114 111.9(2)
C97 C113 H11I 109.2
C114 C113 H11I 109.2
C97 C113 H11J 109.2
C114 C113 H11J 109.2
H11I C113 H11J 107.9
C113 C114 H11K 109.5
C113 C114 H11L 109.5
H11K C114 H11L 109.5
C113 C114 H11M 109.5
H11K C114 H11M 109.5
H11L C114 H11M 109.5
C98 C115 C116 112.0(2)
C98 C115 H11N 109.2
C116 C115 H11N 109.2
C98 C115 H11O 109.2
C116 C115 H11O 109.2
H11N C115 H11O 107.9
C115 C116 H11P 109.5
C115 C116 H11Q 109.5
H11P C116 H11Q 109.5
C115 C116 H11R 109.5
H11P C116 H11R 109.5
H11Q C116 H11R 109.5
C119 C120 C121 120.8(4)
C119 C120 H120 119.6
C121 C120 H120 119.6
C122 C117 C118 121.1(4)
C122 C117 H11V 119.5
C118 C117 H11V 119.5
C119 C118 C117 119.4(4)
C119 C118 H11U 120.3
C117 C118 H11U 120.3
C120 C119 C118 119.0(4)
C120 C119 H11T 120.5
C118 C119 H11T 120.5
C122 C121 C120 120.9(4)
C122 C121 H12B 119.5
C120 C121 H12B 119.5
C117 C122 C121 118.8(4)
C117 C122 H12A 120.6
C121 C122 H12A 120.6
C124 C123 C128 120.2(3)
C124 C123 H12C 119.9
C128 C123 H12C 119.9
C123 C124 C125 120.5(3)
C123 C124 H12D 119.7
C125 C124 H12D 119.7
C126 C125 C124 118.8(3)
C126 C125 H12E 120.6
C124 C125 H12E 120.6
C127 C126 C125 120.5(3)
C127 C126 H12F 119.7
C125 C126 H12F 119.7
C126 C127 C128 120.8(3)
C126 C127 H12G 119.6
C128 C127 H12G 119.6
C127 C128 C123 119.1(3)
C127 C128 H12H 120.4
C123 C128 H12H 120.4

loop_
_geom_bond_atom_site_label_1
_geom_bond_atom_site_label_2
_geom_bond_distance
Sc1 N1 2.014(2)
Sc1 C64 2.255(3)
Sc1 C44 2.281(3)
Sc1 C63 2.380(3)
Sc1 C43 2.413(3)
Sc1 C65 2.512(3)
Sc1 C62 2.512(3)
Sc1 C42 2.547(3)
Sc1 C45 2.605(3)
Sc1 C46 2.727(3)
Sc1 C77 2.873(3)
Sc1 Sc3 3.2641(9)
Sc2 N1 2.031(2)
Sc2 C24 2.269(3)
Sc2 C57 2.360(3)
Sc2 C25 2.366(3)
Sc2 C23 2.411(3)
Sc2 C56 2.604(3)
Sc2 C26 2.624(3)
Sc2 C8 2.644(3)
Sc2 C58 2.671(3)
Sc2 C7 2.687(3)
Sc2 C22 2.749(3)
Sc2 C55 2.757(3)
Sc3 N1 2.041(2)
Sc3 C32 2.232(3)
Sc3 C31 2.293(3)
Sc3 C49 2.363(3)
Sc3 C33 2.394(3)
Sc3 C30 2.530(3)
Sc3 C13 2.537(3)
Sc3 C14 2.622(3)
Sc3 C50 2.624(3)
Sc3 C51 2.722(3)
Sc3 C48 2.743(3)
Sc3 C34 2.789(3)
C1 C9 1.407(4)
C1 C5 1.432(4)
C1 C2 1.443(4)
C2 C12 1.421(4)
C2 C3 1.430(4)
C3 C4 1.413(4)
C3 C15 1.441(4)
C4 C5 1.432(4)
C4 C18 1.442(4)
C5 C6 1.420(4)
C6 C20 1.386(4)
C6 C7 1.431(4)
C7 C23 1.438(4)
C7 C8 1.450(4)
C8 C9 1.428(4)
C8 C25 1.448(4)
C9 C10 1.423(4)
C10 C11 1.427(5)
C10 C27 1.440(4)
C11 C12 1.420(5)
C11 C29 1.471(4)
C12 C13 1.406(5)
C13 C14 1.456(5)
C13 C31 1.471(4)
C14 C15 1.425(4)
C14 C33 1.427(4)
C15 C16 1.391(4)
C16 C17 1.443(4)
C16 C35 1.445(4)
C17 C18 1.406(4)
C17 C37 1.445(4)
C18 C19 1.396(4)
C19 C20 1.440(4)
C19 C39 1.452(4)
C20 C21 1.467(4)
C21 C40 1.408(4)
C21 C22 1.417(4)
C22 C23 1.459(4)
C22 C59 1.462(4)
C23 C24 1.439(4)
C24 C57 1.441(4)
C24 C25 1.441(4)
C25 C26 1.470(4)
C26 C27 1.431(4)
C26 C55 1.445(4)
C27 C28 1.443(4)
C28 C53 1.393(4)
C28 C29 1.414(5)
C29 C30 1.425(4)
C30 C31 1.451(4)
C30 C51 1.478(4)
C31 C32 1.437(4)
C32 C49 1.422(4)
C32 C33 1.460(4)
C33 C34 1.440(4)
C34 C35 1.422(4)
C34 C47 1.465(4)
C35 C36 1.419(4)
C36 C45 1.384(4)
C36 C37 1.429(4)
C37 C38 1.432(4)
C38 C39 1.415(4)
C38 C43 1.492(4)
C39 C40 1.433(4)
C40 C41 1.383(4)
C41 C42 1.433(4)
C41 C60 1.443(4)
C42 C43 1.412(4)
C42 C62 1.469(4)
C43 C44 1.462(4)
C44 C45 1.449(4)
C44 C64 1.475(4)
C45 C46 1.452(4)
C46 C47 1.424(4)
C46 C65 1.434(4)
C47 C48 1.416(4)
C48 C67 1.449(4)
C48 C49 1.455(4)
C49 C50 1.428(4)
C50 C51 1.417(4)
C50 C68 1.456(4)
C51 C52 1.440(4)
C52 C53 1.407(4)
C52 C70 1.445(4)
C53 C54 1.434(4)
C54 C55 1.419(4)
C54 C71 1.461(4)
C55 C56 1.447(4)
C56 C57 1.433(4)
C56 C73 1.473(4)
C57 C58 1.426(4)
C58 C59 1.437(4)
C58 C74 1.443(4)
C59 C60 1.403(4)
C60 C61 1.439(4)
C61 C75 1.423(4)
C61 C62 1.441(4)
C62 C63 1.419(4)
C63 C77 1.417(4)
C63 C64 1.461(4)
C64 C65 1.407(4)
C65 C66 1.462(4)
C66 C78 1.391(4)
C66 C67 1.407(4)
C67 C68 1.428(4)
C68 C69 1.420(4)
C69 C70 1.414(4)
C69 C79 1.422(4)
C70 C71 1.442(4)
C71 C72 1.417(4)
C72 C73 1.415(4)
C72 C80 1.423(4)
C73 C74 1.444(4)
C74 C75 1.417(4)
C75 C76 1.417(4)
C76 C77 1.418(4)
C76 C80 1.444(4)
C77 C78 1.472(4)
C78 C79 1.412(4)
C79 C80 1.447(4)
Ni1 N5 1.957(2)
Ni1 N3 1.957(2)
Ni1 N4 1.962(2)
Ni1 N2 1.970(2)
N2 C81 1.377(3)
N2 C84 1.378(3)
N3 C89 1.382(3)
N3 C86 1.383(3)
N4 C94 1.375(3)
N4 C91 1.397(3)
N5 C99 1.384(3)
N5 C96 1.385(3)
C81 C100 1.375(3)
C81 C82 1.442(3)
C82 C83 1.364(3)
C82 C101 1.500(3)
C83 C84 1.447(3)
C83 C103 1.494(4)
C84 C85 1.389(3)
C85 C86 1.372(3)
C85 H85A 0.9500
C86 C87 1.444(3)
C87 C88 1.345(3)
C87 C105 1.501(3)
C88 C89 1.447(3)
C88 C107 1.500(3)
C89 C90 1.371(3)
C90 C91 1.378(3)
C90 H90A 0.9500
C91 C92 1.436(3)
C92 C93 1.366(3)
C92 C109 1.496(4)
C93 C94 1.444(3)
C93 C111 1.502(3)
C94 C95 1.381(3)
C95 C96 1.366(3)
C95 H95A 0.9500
C96 C97 1.451(3)
C97 C98 1.349(3)
C97 C113 1.500(3)
C98 C99 1.451(3)
C98 C115 1.504(3)
C99 C100 1.364(3)
C100 H10A 0.9500
C101 C102 1.537(4)
C101 H10B 0.9900
C101 H10C 0.9900
C102 H10D 0.9800
C102 H10E 0.9800
C102 H10F 0.9800
C103 C104 1.532(4)
C103 H10G 0.9900
C103 H10H 0.9900
C104 H10I 0.9800
C104 H10J 0.9800
C104 H10K 0.9800
C105 C106 1.531(4)
C105 H10L 0.9900
C105 H10M 0.9900
C106 H10N 0.9800
C106 H10O 0.9800
C106 H10P 0.9800
C107 C108 1.521(4)
C107 H10Q 0.9900
C107 H10R 0.9900
C108 H10S 0.9800
C108 H10T 0.9800
C108 H10U 0.9800
C109 C110 1.523(4)
C109 H10V 0.9900
C109 H10W 0.9900
C110 H11A 0.9800
C110 H11B 0.9800
C110 H11C 0.9800
C111 C112 1.538(4)
C111 H11D 0.9900
C111 H11E 0.9900
C112 H11F 0.9800
C112 H11G 0.9800
C112 H11H 0.9800
C113 C114 1.528(4)
C113 H11I 0.9900
C113 H11J 0.9900
C114 H11K 0.9800
C114 H11L 0.9800
C114 H11M 0.9800
C115 C116 1.528(4)
C115 H11N 0.9900
C115 H11O 0.9900
C116 H11P 0.9800
C116 H11Q 0.9800
C116 H11R 0.9800
C120 C119 1.335(5)
C120 C121 1.361(5)
C120 H120 0.9500
C117 C122 1.338(6)
C117 C118 1.372(7)
C117 H11V 0.9500
C118 C119 1.371(6)
C118 H11U 0.9500
C119 H11T 0.9500
C121 C122 1.348(5)
C121 H12B 0.9500
C122 H12A 0.9500
C123 C124 1.373(4)
C123 C128 1.376(4)
C123 H12C 0.9500
C124 C125 1.386(4)
C124 H12D 0.9500
C125 C126 1.373(4)
C125 H12E 0.9500
C126 C127 1.369(5)
C126 H12F 0.9500
C127 C128 1.375(4)
C127 H12G 0.9500
C128 H12H 0.9500
